data_1532575
loop_
_publ_author_name
'Idemoto, Y.'
'Ishiwara, H.'
'Koura, N.'
'Miyahara, T.'
'Kijima, T.'

_publ_section_title
;
 Crystal structure and ferroelectric properties of (Bi, La)4 (Ti, Si)3 O12
 as a bulk ferroelectric material
;
_journal_name_full 'Solid State Communications'
_journal_page_first 255
_journal_page_last 259
_journal_volume 128
_journal_year 2003
_chemical_formula_sum 'Bi3.206 La0.794 O11.71 Si0.806 Ti2.194'
_chemical_name_systematic 'Bi3.206 La0.794 (Ti2.194 Si0.806) O11.71'
_space_group_IT_number 8
_symmetry_space_group_name_Hall 'B -2'
_symmetry_space_group_name_H-M 'B 1 1 m'
_cell_angle_alpha 90
_cell_angle_beta 90
_cell_angle_gamma 89.98
_cell_formula_units_Z 4
_cell_length_a 5.4246
_cell_length_b 5.419
_cell_length_c 32.912
_cell_volume 967.478
_citation_journal_id_ASTM SSCOA4
_cod_data_source_file Idemoto_SSCOA4_2003_1996.cif
_cod_data_source_block Bi3.206La0.794O11.71Si0.806Ti2.194
_cod_original_sg_symbol_Hall 'C -2y (-x,z,y)'
_cod_database_code 1532575

loop_
_symmetry_equiv_pos_as_xyz
x,y,z
x,y,-z
x+1/2,y,z+1/2
x+1/2,y,-z+1/2

loop_
_atom_site_label
_atom_site_type_symbol
_atom_site_fract_x
_atom_site_fract_y
_atom_site_fract_z
_atom_site_occupancy
_atom_site_U_iso_or_equiv
O10 O-2 0.284 0.729 0.3884 1 0.0
Ti1 Ti+3 0.04 0.002 0.499 1 0.0
Ti2 Ti+3 0.029 0.005 0.6278 1 0.0
O12 O-2 0.311 0.227 0.3772 1 0.0
Bi2 Bi+3 0.02 0.487 0.4328 0.603 0.0
O9 O-2 0.288 0.258 0.6149 1 0.0
La1 La+3 0.02 0.487 0.4328 0.397 0.0
O8 O-2 0.043 -0.047 0.3181 1 0.0
La2 La+3 0.034 0.507 0.5652 0.397 0.0
O2 O-2 0.35 0.816 0.4971 1 0.0
O6 O-2 0.087 0.044 0.4418 1 0.0
O3 O-2 0.296 0.257 0.2488 0.89 0.0
Si1 Si+4 0.103 0.706 0.357 0.806 0.0
Bi3 Bi+3 0.01 0.487 0.7112 1 0.0
O1 O-2 0.308 0.271 0.509 0.95 0.0
Bi4 Bi+3 0.03 0.532 0.2882 1 0.0
Bi1 Bi+3 0.034 0.507 0.5652 0.603 0.0
O11 O-2 0.384 0.837 0.6262 1 0.0
O5 O-2 0.088 -0.026 0.5592 0.92 0.0
Ti3 Ti+3 0.103 0.706 0.357 0.194 0.0
O7 O-2 0.039 0.047 0.6802 0.95 0.0
O4 O-2 0.297 0.758 0.7502 1 0.0
